data_4068993
loop_
_publ_author_name
'Esteruelas, Miguel A.'
'Fern\'andez-Alvarez, Francisco J.'
'Oliv\'an, Montserrat'
'O\~nate, Enrique'

_publ_section_title
;
 NH-Tautomerization of Quinolines and 2-Methylpyridine Promoted by a
 Hydride-Iridium(III) Complex: Importance of the Hydride Ligand
;
_journal_issue 7
_journal_name_full Organometallics
_journal_page_first 2276
_journal_paper_doi 10.1021/om8011954
_journal_volume 28
_journal_year 2009
_chemical_formula_sum 'C32 H62 Cl2 Ir N O P2'
_chemical_formula_weight 801.87
_chemical_name_systematic
; 
 ? 
;
_space_group_IT_number 62
_symmetry_cell_setting orthorhombic
_symmetry_space_group_name_Hall '-P 2ac 2n'
_symmetry_space_group_name_H-M 'P n m a'
_atom_sites_solution_hydrogens geom
_atom_sites_solution_primary direct
_atom_sites_solution_secondary difmap
_audit_creation_method SHELXL-97
_cell_angle_alpha 90.00
_cell_angle_beta 90.00
_cell_angle_gamma 90.00
_cell_formula_units_Z 4
_cell_length_a 20.892(5)
_cell_length_b 21.270(5)
_cell_length_c 8.648(2)
_cell_measurement_reflns_used 1001
_cell_measurement_temperature 100(2)
_cell_measurement_theta_max 26
_cell_measurement_theta_min 2.2
_cell_volume 3842.9(16)
_computing_cell_refinement 'SAINT+ v. 6.1 (Bruker AXS, 2000)'
_computing_data_collection 'SMART v. 5.625 (Bruker AXS, 2000)'
_computing_data_reduction 'SAINT+ v. 6.1 (Bruker AXS, 2000)'
_computing_molecular_graphics 'XP, SHELXTL v. 6.1 (Bruker, 2000)'
_computing_publication_material 'XCIF, SHELXTL v. 6.1 (Bruker, 2000)'
_computing_structure_refinement 'SHELXL-97 (Sheldrick, 1997)'
_computing_structure_solution 'SHELXS-97 (Sheldrick, 1990)'
_diffrn_ambient_temperature 100(2)
_diffrn_detector_area_resol_mean 8.26
_diffrn_measured_fraction_theta_full 0.999
_diffrn_measured_fraction_theta_max 0.961
_diffrn_measurement_device_type 'Bruker SMART APEX CCD system'
_diffrn_measurement_method '\w rotations with narrow frames'
_diffrn_radiation_monochromator graphite
_diffrn_radiation_source 'fine-focus sealed tube'
_diffrn_radiation_type MoK\a
_diffrn_radiation_wavelength 0.71073
_diffrn_reflns_av_R_equivalents 0.0538
_diffrn_reflns_av_sigmaI/netI 0.0307
_diffrn_reflns_limit_h_max 27
_diffrn_reflns_limit_h_min -28
_diffrn_reflns_limit_k_max 28
_diffrn_reflns_limit_k_min -28
_diffrn_reflns_limit_l_max 11
_diffrn_reflns_limit_l_min -11
_diffrn_reflns_number 46011
_diffrn_reflns_theta_full 27.50
_diffrn_reflns_theta_max 28.88
_diffrn_reflns_theta_min 1.91
_diffrn_standards_decay_% 'no decay'
_exptl_absorpt_coefficient_mu 3.720
_exptl_absorpt_correction_T_max 0.847
_exptl_absorpt_correction_T_min 0.644
_exptl_absorpt_correction_type multi-scan
_exptl_absorpt_process_details
;
Absorption correction performed with SADABS program. This is based on the
method of Blessing: Blessing, R. H., Acta Crystallogr., Sect. A 1995, 51, 33.

SADABS: Area-Detector Absorption Correction. Bruker-AXS 
within SAINT+ package, v. 6.1 (2000).
;
_exptl_crystal_colour yellow
_exptl_crystal_density_diffrn 1.386
_exptl_crystal_density_method 'not measured'
_exptl_crystal_description block
_exptl_crystal_F_000 1640
_exptl_crystal_size_max 0.10
_exptl_crystal_size_mid 0.08
_exptl_crystal_size_min 0.08
_refine_diff_density_max 1.742
_refine_diff_density_min -1.007
_refine_diff_density_rms 0.203
_refine_ls_extinction_method none
_refine_ls_goodness_of_fit_ref 1.076
_refine_ls_hydrogen_treatment mixed
_refine_ls_matrix_type full
_refine_ls_number_parameters 230
_refine_ls_number_reflns 4986
_refine_ls_number_restraints 29
_refine_ls_restrained_S_all 1.084
_refine_ls_R_factor_all 0.0403
_refine_ls_R_factor_gt 0.0346
_refine_ls_shift/su_max 0.002
_refine_ls_shift/su_mean 0.000
_refine_ls_structure_factor_coef Fsqd
_refine_ls_weighting_details 'calc w=1/[\s^2^(Fo^2^)+(0.0442P)^2^+12.0716P] where P=(Fo^2^+2Fc^2^)/3'
_refine_ls_weighting_scheme calc
_refine_ls_wR_factor_gt 0.0865
_refine_ls_wR_factor_ref 0.0892
_reflns_number_gt 4532
_reflns_number_total 4986
_reflns_threshold_expression >2sigma(I)
_cod_data_source_file om8011954_si_001.cif
_cod_data_source_block mae354bs
_cod_original_cell_volume 3842.7(17)
_cod_original_sg_symbol_H-M 'P nma'
_cod_database_code 4068993

loop_
_symmetry_equiv_pos_as_xyz
'x, y, z'
'-x+1/2, -y, z+1/2'
'-x, y+1/2, -z'
'x+1/2, -y+1/2, -z+1/2'
'-x, -y, -z'
'x-1/2, y, -z-1/2'
'x, -y-1/2, z'
'-x-1/2, y-1/2, z-1/2'

loop_
_atom_site_label
_atom_site_type_symbol
_atom_site_fract_x
_atom_site_fract_y
_atom_site_fract_z
_atom_site_U_iso_or_equiv
_atom_site_adp_type
_atom_site_occupancy
_atom_site_symmetry_multiplicity
_atom_site_calc_flag
_atom_site_refinement_flags
_atom_site_disorder_assembly
_atom_site_disorder_group
Ir Ir 0.239926(9) 0.2500 0.91190(2) 0.01023(7) Uani 1 2 d SD . .
H01 H 0.240(4) 0.2500 0.7285(12) 0.07(3) Uiso 1 2 d SD . .
Cl1 Cl 0.23782(6) 0.2500 1.20791(14) 0.0168(2) Uani 1 2 d S . .
Cl2 Cl 0.12220(6) 0.2500 0.89902(15) 0.0164(2) Uani 1 2 d S . .
P P 0.23652(5) 0.36012(4) 0.88208(11) 0.01376(19) Uani 1 1 d . . .
N N 0.3649(2) 0.2500 1.0568(5) 0.0174(9) Uani 1 2 d S . .
H1 H 0.337(3) 0.2500 1.128(8) 0.019(17) Uiso 1 2 d S . .
C1 C 0.3351(3) 0.2500 0.9199(6) 0.0164(10) Uani 1 2 d S . .
C2 C 0.3779(3) 0.2500 0.7911(6) 0.0184(11) Uani 1 2 d S . .
H2 H 0.3606 0.2500 0.6896 0.022 Uiso 1 2 calc SR . .
C3 C 0.4426(3) 0.2500 0.8088(6) 0.0195(11) Uani 1 2 d S . .
H3 H 0.4691 0.2500 0.7196 0.023 Uiso 1 2 calc SR . .
C4 C 0.4712(3) 0.2500 0.9568(6) 0.0167(11) Uani 1 2 d S . .
C5 C 0.4302(3) 0.2500 1.0849(6) 0.0191(11) Uani 1 2 d S . .
C6 C 0.4539(3) 0.2500 1.2365(7) 0.0287(14) Uani 1 2 d S . .
C7 C 0.4090(4) 0.2630(8) 1.3703(9) 0.033(5) Uani 0.50 1 d P . .
H7A H 0.3646 0.2608 1.3341 0.050 Uiso 0.50 1 calc PR . .
H7B H 0.4176 0.3050 1.4118 0.050 Uiso 0.50 1 calc PR . .
H7C H 0.4158 0.2315 1.4515 0.050 Uiso 0.50 1 calc PR . .
C8 C 0.5196(3) 0.2500 1.2544(7) 0.0321(15) Uani 1 2 d S . .
H8 H 0.5369 0.2500 1.3559 0.039 Uiso 1 2 calc SR . .
C9 C 0.5615(3) 0.2500 1.1281(7) 0.0257(13) Uani 1 2 d S . .
H9 H 0.6065 0.2500 1.1450 0.031 Uiso 1 2 calc SR . .
C10 C 0.5379(3) 0.2500 0.9806(7) 0.0216(12) Uani 1 2 d S . .
H10 H 0.5663 0.2500 0.8948 0.026 Uiso 1 2 calc SR . .
C11 C 0.3103(2) 0.40083(19) 0.9492(5) 0.0200(8) Uani 1 1 d . . .
H11 H 0.3468 0.3741 0.9133 0.024 Uiso 1 1 calc R . .
C12 C 0.3235(2) 0.4670(2) 0.8840(5) 0.0282(10) Uani 1 1 d . . .
H12A H 0.2892 0.4956 0.9157 0.042 Uiso 1 1 calc R . .
H12B H 0.3253 0.4650 0.7709 0.042 Uiso 1 1 calc R . .
H12C H 0.3645 0.4824 0.9241 0.042 Uiso 1 1 calc R . .
C13 C 0.3148(2) 0.4017(2) 1.1255(5) 0.0288(10) Uani 1 1 d . . .
H13A H 0.3591 0.4098 1.1566 0.043 Uiso 1 1 calc R . .
H13B H 0.3010 0.3609 1.1665 0.043 Uiso 1 1 calc R . .
H13C H 0.2870 0.4349 1.1664 0.043 Uiso 1 1 calc R . .
C14 C 0.1652(2) 0.39929(18) 0.9663(5) 0.0201(8) Uani 1 1 d . . .
H14 H 0.1280 0.3805 0.9102 0.024 Uiso 1 1 calc R . .
C15 C 0.1596(3) 0.4701(2) 0.9373(6) 0.0326(11) Uani 1 1 d . . .
H15A H 0.1168 0.4845 0.9672 0.049 Uiso 1 1 calc R . .
H15B H 0.1666 0.4788 0.8273 0.049 Uiso 1 1 calc R . .
H15C H 0.1918 0.4923 0.9989 0.049 Uiso 1 1 calc R . .
C16 C 0.1528(2) 0.3845(2) 1.1365(5) 0.0276(10) Uani 1 1 d . . .
H16A H 0.1867 0.4034 1.1999 0.041 Uiso 1 1 calc R . .
H16B H 0.1527 0.3389 1.1516 0.041 Uiso 1 1 calc R . .
H16C H 0.1113 0.4019 1.1672 0.041 Uiso 1 1 calc R . .
C17 C 0.23096(19) 0.38432(18) 0.6767(4) 0.0177(8) Uani 1 1 d . . .
H17 H 0.2311 0.4313 0.6743 0.021 Uiso 1 1 calc R . .
C18 C 0.2877(2) 0.3619(2) 0.5792(4) 0.0225(9) Uani 1 1 d . . .
H18A H 0.2850 0.3163 0.5648 0.034 Uiso 1 1 calc R . .
H18B H 0.3278 0.3723 0.6323 0.034 Uiso 1 1 calc R . .
H18C H 0.2867 0.3827 0.4782 0.034 Uiso 1 1 calc R . .
C19 C 0.1688(2) 0.3623(2) 0.5996(5) 0.0268(9) Uani 1 1 d . . .
H19A H 0.1686 0.3753 0.4910 0.040 Uiso 1 1 calc R . .
H19B H 0.1321 0.3811 0.6530 0.040 Uiso 1 1 calc R . .
H19C H 0.1659 0.3164 0.6057 0.040 Uiso 1 1 calc R . .
C20 C 0.4974(8) 0.5703(6) 0.9236(15) 0.018(3) Uiso 0.25 1 d PDU A 1
C21 C 0.5061(11) 0.5015(6) 0.9001(16) 0.041(2) Uiso 0.25 1 d PDU A 1
O1 O 0.4867(8) 0.4857(5) 0.7437(14) 0.049(2) Uiso 0.25 1 d PDU A 1
C22 C 0.4863(13) 0.4176(6) 0.7231(19) 0.052(2) Uiso 0.25 1 d PDU A 1
C23 C 0.4741(15) 0.4027(9) 0.556(2) 0.051(3) Uiso 0.25 1 d PDU A 1
C24 C 0.4968(13) 0.4910(8) 0.448(2) 0.049(3) Uiso 0.25 1 d PDU . 2
C25 C 0.4769(13) 0.4230(8) 0.4480(16) 0.052(2) Uiso 0.25 1 d PDU B 2
O2 O 0.4804(11) 0.4005(7) 0.6055(15) 0.054(2) Uiso 0.25 1 d PDU B 2
C26 C 0.4894(14) 0.4487(8) 0.7171(17) 0.055(2) Uiso 0.25 1 d PDU B 2
C27 C 0.4911(14) 0.4215(12) 0.8787(16) 0.058(3) Uiso 0.25 1 d PDU B 2

loop_
_atom_site_aniso_label
_atom_site_aniso_U_11
_atom_site_aniso_U_22
_atom_site_aniso_U_33
_atom_site_aniso_U_23
_atom_site_aniso_U_13
_atom_site_aniso_U_12
Ir 0.01122(11) 0.01150(11) 0.00797(10) 0.000 0.00086(7) 0.000
Cl1 0.0195(6) 0.0232(6) 0.0077(5) 0.000 0.0014(4) 0.000
Cl2 0.0133(6) 0.0192(6) 0.0168(6) 0.000 0.0010(5) 0.000
P 0.0171(5) 0.0124(4) 0.0118(4) -0.0004(3) 0.0015(3) -0.0004(3)
N 0.016(2) 0.026(2) 0.010(2) 0.000 0.0031(18) 0.000
C1 0.017(3) 0.016(2) 0.016(3) 0.000 -0.003(2) 0.000
C2 0.016(3) 0.025(3) 0.015(3) 0.000 0.001(2) 0.000
C3 0.019(3) 0.026(3) 0.013(3) 0.000 0.001(2) 0.000
C4 0.017(3) 0.018(3) 0.015(2) 0.000 -0.001(2) 0.000
C5 0.016(3) 0.024(3) 0.017(3) 0.000 -0.001(2) 0.000
C6 0.017(3) 0.056(4) 0.013(3) 0.000 -0.001(2) 0.000
C7 0.020(4) 0.067(16) 0.012(3) -0.009(4) 0.000(3) -0.007(5)
C8 0.021(3) 0.058(4) 0.018(3) 0.000 -0.002(2) 0.000
C9 0.017(3) 0.038(4) 0.022(3) 0.000 -0.001(2) 0.000
C10 0.017(3) 0.027(3) 0.021(3) 0.000 0.001(2) 0.000
C11 0.022(2) 0.0189(19) 0.0189(19) -0.0024(15) 0.0003(15) -0.0045(16)
C12 0.032(3) 0.020(2) 0.032(2) 0.0006(18) -0.0023(19) -0.0090(18)
C13 0.038(3) 0.029(2) 0.019(2) -0.0004(17) -0.0065(18) -0.011(2)
C14 0.023(2) 0.0159(18) 0.0219(19) 0.0011(15) 0.0078(16) 0.0048(15)
C15 0.041(3) 0.019(2) 0.038(3) 0.0072(18) 0.018(2) 0.0096(19)
C16 0.035(3) 0.025(2) 0.023(2) 0.0014(17) 0.0122(18) 0.0079(18)
C17 0.025(2) 0.0152(17) 0.0133(17) 0.0042(14) 0.0007(15) -0.0017(15)
C18 0.028(2) 0.024(2) 0.0155(19) 0.0025(15) 0.0060(16) -0.0005(17)
C19 0.028(2) 0.032(2) 0.021(2) 0.0037(17) -0.0045(17) -0.0001(18)

loop_
_atom_type_symbol
_atom_type_description
_atom_type_scat_dispersion_real
_atom_type_scat_dispersion_imag
_atom_type_scat_source
C C 0.0033 0.0016 'International Tables Vol C Tables 4.2.6.8 and 6.1.1.4'
H H 0.0000 0.0000 'International Tables Vol C Tables 4.2.6.8 and 6.1.1.4'
N N 0.0061 0.0033 'International Tables Vol C Tables 4.2.6.8 and 6.1.1.4'
P P 0.1023 0.0942 'International Tables Vol C Tables 4.2.6.8 and 6.1.1.4'
Cl Cl 0.1484 0.1585 'International Tables Vol C Tables 4.2.6.8 and 6.1.1.4'
Ir Ir -1.4442 7.9887 'International Tables Vol C Tables 4.2.6.8 and 6.1.1.4'
O O 0.0106 0.0060 'International Tables Vol C Tables 4.2.6.8 and 6.1.1.4'

loop_
_geom_angle_atom_site_label_1
_geom_angle_atom_site_label_2
_geom_angle_atom_site_label_3
_geom_angle
_geom_angle_site_symmetry_1
_geom_angle_site_symmetry_3
C1 Ir P 91.94(3) . 7_565
C1 Ir P 91.95(3) . .
P Ir P 166.97(5) 7_565 .
C1 Ir Cl2 179.41(15) . .
P Ir Cl2 87.99(2) 7_565 .
P Ir Cl2 87.99(2) . .
C1 Ir Cl1 88.98(15) . .
P Ir Cl1 96.25(2) 7_565 .
P Ir Cl1 96.25(2) . .
Cl2 Ir Cl1 91.61(4) . .
C1 Ir H01 92(3) . .
P Ir H01 83.72(10) 7_565 .
P Ir H01 83.72(10) . .
Cl2 Ir H01 87(3) . .
Cl1 Ir H01 179(3) . .
C17 P C14 101.59(18) . .
C17 P C11 102.80(18) . .
C14 P C11 109.5(2) . .
C17 P Ir 112.51(13) . .
C14 P Ir 115.29(13) . .
C11 P Ir 113.78(14) . .
C1 N C5 127.9(5) . .
C1 N H1 109(5) . .
C5 N H1 123(5) . .
N C1 C2 113.5(5) . .
N C1 Ir 119.7(4) . .
C2 C1 Ir 126.7(4) . .
C3 C2 C1 122.3(5) . .
C3 C2 H2 118.8 . .
C1 C2 H2 118.8 . .
C2 C3 C4 121.5(5) . .
C2 C3 H3 119.3 . .
C4 C3 H3 119.3 . .
C5 C4 C10 119.4(5) . .
C5 C4 C3 117.2(5) . .
C10 C4 C3 123.4(5) . .
N C5 C4 117.6(5) . .
N C5 C6 120.8(5) . .
C4 C5 C6 121.6(5) . .
C8 C6 C5 117.1(6) . .
C8 C6 C7 122.0(6) . .
C5 C6 C7 119.7(6) . .
C8 C6 C7 122.0(6) . 7_565
C5 C6 C7 119.7(6) . 7_565
C7 C6 C7 21.0(12) . 7_565
C6 C7 H7A 109.5 . .
C6 C7 H7B 109.5 . .
H7A C7 H7B 109.5 . .
C6 C7 H7C 109.5 . .
H7A C7 H7C 109.5 . .
H7B C7 H7C 109.5 . .
C6 C8 C9 122.3(6) . .
C6 C8 H8 118.8 . .
C9 C8 H8 118.8 . .
C10 C9 C8 120.1(6) . .
C10 C9 H9 119.9 . .
C8 C9 H9 119.9 . .
C9 C10 C4 119.5(5) . .
C9 C10 H10 120.2 . .
C4 C10 H10 120.2 . .
C13 C11 C12 110.1(3) . .
C13 C11 P 111.5(3) . .
C12 C11 P 117.4(3) . .
C13 C11 H11 105.6 . .
C12 C11 H11 105.6 . .
P C11 H11 105.6 . .
C11 C12 H12A 109.5 . .
C11 C12 H12B 109.5 . .
H12A C12 H12B 109.5 . .
C11 C12 H12C 109.5 . .
H12A C12 H12C 109.5 . .
H12B C12 H12C 109.5 . .
C11 C13 H13A 109.5 . .
C11 C13 H13B 109.5 . .
H13A C13 H13B 109.5 . .
C11 C13 H13C 109.5 . .
H13A C13 H13C 109.5 . .
H13B C13 H13C 109.5 . .
C16 C14 C15 110.3(3) . .
C16 C14 P 114.9(3) . .
C15 C14 P 116.0(3) . .
C16 C14 H14 104.7 . .
C15 C14 H14 104.7 . .
P C14 H14 104.7 . .
C14 C15 H15A 109.5 . .
C14 C15 H15B 109.5 . .
H15A C15 H15B 109.5 . .
C14 C15 H15C 109.5 . .
H15A C15 H15C 109.5 . .
H15B C15 H15C 109.5 . .
C14 C16 H16A 109.5 . .
C14 C16 H16B 109.5 . .
H16A C16 H16B 109.5 . .
C14 C16 H16C 109.5 . .
H16A C16 H16C 109.5 . .
H16B C16 H16C 109.5 . .
C18 C17 C19 108.7(3) . .
C18 C17 P 113.1(3) . .
C19 C17 P 112.6(3) . .
C18 C17 H17 107.3 . .
C19 C17 H17 107.3 . .
P C17 H17 107.3 . .
C17 C18 H18A 109.5 . .
C17 C18 H18B 109.5 . .
H18A C18 H18B 109.5 . .
C17 C18 H18C 109.5 . .
H18A C18 H18C 109.5 . .
H18B C18 H18C 109.5 . .
C17 C19 H19A 109.5 . .
C17 C19 H19B 109.5 . .
H19A C19 H19B 109.5 . .
C17 C19 H19C 109.5 . .
H19A C19 H19C 109.5 . .
H19B C19 H19C 109.5 . .
O1 C21 C20 108.7(9) . .
C21 O1 C22 110.1(9) . .
O1 C22 C23 109.1(9) . .
C24 C24 C25 114(2) 5_666 .
O2 C25 C24 107.7(8) . .
C26 O2 C25 114.2(9) . .
O2 C26 C27 110.9(10) . .

loop_
_geom_bond_atom_site_label_1
_geom_bond_atom_site_label_2
_geom_bond_distance
_geom_bond_site_symmetry_2
Ir C1 1.990(6) .
Ir P 2.3574(11) 7_565
Ir P 2.3575(11) .
Ir Cl2 2.4621(14) .
Ir Cl1 2.5602(14) .
Ir H01 1.586(10) .
P C17 1.853(4) .
P C14 1.856(4) .
P C11 1.861(4) .
N C1 1.337(7) .
N C5 1.385(8) .
N H1 0.85(7) .
C1 C2 1.428(8) .
C2 C3 1.360(8) .
C2 H2 0.9500 .
C3 C4 1.413(7) .
C3 H3 0.9500 .
C4 C5 1.400(8) .
C4 C10 1.409(8) .
C5 C6 1.402(8) .
C6 C8 1.382(9) .
C6 C7 1.514(10) .
C6 C7 1.514(10) 7_565
C7 H7A 0.9800 .
C7 H7B 0.9800 .
C7 H7C 0.9800 .
C8 C9 1.400(8) .
C8 H8 0.9500 .
C9 C10 1.368(8) .
C9 H9 0.9500 .
C10 H10 0.9500 .
C11 C13 1.528(6) .
C11 C12 1.540(6) .
C11 H11 1.0000 .
C12 H12A 0.9800 .
C12 H12B 0.9800 .
C12 H12C 0.9800 .
C13 H13A 0.9800 .
C13 H13B 0.9800 .
C13 H13C 0.9800 .
C14 C16 1.527(6) .
C14 C15 1.532(6) .
C14 H14 1.0000 .
C15 H15A 0.9800 .
C15 H15B 0.9800 .
C15 H15C 0.9800 .
C16 H16A 0.9800 .
C16 H16B 0.9800 .
C16 H16C 0.9800 .
C17 C18 1.531(6) .
C17 C19 1.533(6) .
C17 H17 1.0000 .
C18 H18A 0.9800 .
C18 H18B 0.9800 .
C18 H18C 0.9800 .
C19 H19A 0.9800 .
C19 H19B 0.9800 .
C19 H19C 0.9800 .
C20 C21 1.489(9) .
C21 O1 1.451(9) .
O1 C22 1.461(9) .
C22 C23 1.497(10) .
C24 C24 0.99(4) 5_666
C24 C25 1.505(10) .
C25 O2 1.445(9) .
O2 C26 1.419(10) .
C26 C27 1.512(10) .
